data_7128514
loop_
_publ_author_name
'Zeng, Linwei'
'Jin, Jian'
'He, Jixiao'
'Cui, Sunliang'

_publ_section_title
;
 Photo-induced synthesis of \b-sulfonyl imides from carboxylic acids.
;
_journal_issue 55
_journal_name_full 'Chemical communications (Cambridge, England)'
_journal_page_first 6792
_journal_page_last 6795
_journal_paper_doi 10.1039/d1cc02559g
_journal_volume 57
_journal_year 2021
_chemical_formula_moiety 'C15 H15 N O4 S2'
_chemical_formula_sum 'C15 H15 N O4 S2'
_chemical_formula_weight 337.40
_space_group_crystal_system monoclinic
_space_group_IT_number 14
_space_group_name_Hall '-P 2ybc'
_space_group_name_H-M_alt 'P 1 21/c 1'
_atom_sites_solution_hydrogens geom
_atom_sites_solution_primary dual
_audit_creation_date 2020-07-21
_audit_creation_method
;
Olex2 1.2
(compiled 2018.05.29 svn.r3508 for OlexSys, GUI svn.r5506)
;
_audit_update_record
;
2020-11-20 deposited with the CCDC.	2021-06-03 downloaded from the CCDC.
;
_cell_angle_alpha 90
_cell_angle_beta 102.6240(10)
_cell_angle_gamma 90
_cell_formula_units_Z 4
_cell_length_a 17.0004(4)
_cell_length_b 11.7535(3)
_cell_length_c 7.8717(2)
_cell_measurement_reflns_used 9949
_cell_measurement_temperature 170(2)
_cell_measurement_theta_max 32.81
_cell_measurement_theta_min 2.46
_cell_volume 1534.85(7)
_computing_cell_refinement SAINT
_computing.data_collection Bruker
_computing.data_reduction SAINT

_computing_molecular_graphics 'Olex2 (Dolomanov et al., 2009)'
_computing_publication_material 'Olex2 (Dolomanov et al., 2009)'
_computing_structure_refinement 'ShelXL (Sheldrick, 2015)'
_computing_structure_solution 'ShelXT (Sheldrick, 2015)'
_diffrn_ambient_temperature 170.0
_diffrn_measured_fraction_theta_full 0.999
_diffrn_measured_fraction_theta_max 0.999
_diffrn_measurement_device_type 'zju Bruker D8 Venture Ims3.0'
_diffrn_measurement_method '\f and \w scans'
_diffrn_radiation_type MoK\a
_diffrn_radiation_wavelength 0.71073
_diffrn_reflns_av_R_equivalents 0.0254
_diffrn_reflns_av_unetI/netI 0.0158
_diffrn_reflns_Laue_measured_fraction_full 0.999
_diffrn_reflns_Laue_measured_fraction_max 0.999
_diffrn_reflns_limit_h_max 22
_diffrn_reflns_limit_h_min -22
_diffrn_reflns_limit_k_max 15
_diffrn_reflns_limit_k_min -15
_diffrn_reflns_limit_l_max 9
_diffrn_reflns_limit_l_min -10
_diffrn_reflns_number 26119
_diffrn_reflns_point_group_measured_fraction_full 0.999
_diffrn_reflns_point_group_measured_fraction_max 0.999
_diffrn_reflns_theta_full 25.242
_diffrn_reflns_theta_max 27.484
_diffrn_reflns_theta_min 2.455
_diffrn_standards_number 0
_exptl_absorpt_coefficient_mu 0.364
_exptl_absorpt_correction_T_max 0.7466
_exptl_absorpt_correction_T_min 0.7082
_exptl_absorpt_correction_type multi-scan
_exptl_absorpt_process_details
;
SADABS-2016/2 (Bruker,2016/2) was used for absorption correction.
wR2(int) was 0.0757 before and 0.0458 after correction.
The Ratio of minimum to maximum transmission is 0.9486.
The \l/2 correction factor is Not present.
;
_exptl_crystal_colour colourless
_exptl_crystal_colour_primary colourless
_exptl_crystal_density_diffrn 1.460
_exptl_crystal_description needle
_exptl_crystal_F_000 704
_exptl_crystal_size_max 0.48
_exptl_crystal_size_mid 0.26
_exptl_crystal_size_min 0.2
_refine_diff_density_max 0.262
_refine_diff_density_min -0.351
_refine_diff_density_rms 0.059
_refine_ls_extinction_method none
_refine_ls_goodness_of_fit_ref 1.060
_refine_ls_hydrogen_treatment constr
_refine_ls_matrix_type full
_refine_ls_number_parameters 201
_refine_ls_number_reflns 3520
_refine_ls_number_restraints 0
_refine_ls_restrained_S_all 1.060
_refine_ls_R_factor_all 0.0320
_refine_ls_R_factor_gt 0.0296
_refine_ls_shift/su_max 0.001
_refine_ls_shift/su_mean 0.000
_refine_ls_structure_factor_coef Fsqd
_refine_ls_weighting_details 'w=1/[\s^2^(Fo^2^)+(0.0332P)^2^+0.7956P] where P=(Fo^2^+2Fc^2^)/3'
_refine_ls_weighting_scheme calc
_refine_ls_wR_factor_gt 0.0756
_refine_ls_wR_factor_ref 0.0778
_reflns_Friedel_coverage 0.000
_reflns_number_gt 3263
_reflns_number_total 3520
_reflns_threshold_expression 'I > 2\s(I)'
_cod_data_source_file d1cc02559g2.cif
_cod_data_source_block 200720_zlw_12_22_25_0ma
_cod_depositor_comments 'Adding full bibliography for 7128514--7128515.cif.'
_cod_database_code 7128514
_shelx_shelxl_version_number 2018/3
_shelx_space_group_comment
;
The symmetry employed for this shelxl refinement is uniquely defined
by the following loop, which should always be used as a source of
symmetry information in preference to the above space-group names.
They are only intended as comments.
;
_shelx_estimated_absorpt_t_max 0.931
_shelx_estimated_absorpt_t_min 0.845
_olex2_refinement_description
;
1. Fixed Uiso
 At 1.2 times of:
  All C(H) groups, All C(H,H) groups
 At 1.5 times of:
  All C(H,H,H) groups
2.a Secondary CH2 refined with riding coordinates:
 C7(H7A,H7B)
2.b Aromatic/amide H refined with riding coordinates:
 C1(H1), C2(H2), C3(H3), C9(H9), C10(H10), C12(H12), C13(H13)
2.c Idealised Me refined as rotating group:
 C14(H14A,H14B,H14C), C15(H15A,H15B,H15C)
;
_olex2_submission_special_instructions 'No special instructions were received'

loop_
_space_group_symop_operation_xyz
'x, y, z'
'-x, y+1/2, -z+1/2'
'-x, -y, -z'
'x, -y-1/2, z-1/2'

loop_
_atom_site_label
_atom_site_type_symbol
_atom_site_fract_x
_atom_site_fract_y
_atom_site_fract_z
_atom_site_U_iso_or_equiv
_atom_site_adp_type
_atom_site_occupancy
_atom_site_site_symmetry_order
_atom_site_calc_flag
_atom_site_refinement_flags_posn
_atom_site_refinement_flags_adp
_atom_site_refinement_flags_occupancy
_atom_site_disorder_assembly
_atom_site_disorder_group
S1 S -0.04992(2) 0.28091(3) 0.58009(6) 0.03768(11) Uani 1 1 d . . . . .
S2 S 0.32447(2) 0.42274(3) 0.48945(4) 0.02178(9) Uani 1 1 d . . . . .
O1 O 0.11872(6) 0.24282(9) 0.62451(16) 0.0376(3) Uani 1 1 d . . . . .
O2 O 0.30803(6) 0.41463(10) 0.86480(13) 0.0376(3) Uani 1 1 d . . . . .
O3 O 0.30611(6) 0.53949(8) 0.52068(14) 0.0308(2) Uani 1 1 d . . . . .
O4 O 0.31169(6) 0.38340(9) 0.31202(12) 0.0313(2) Uani 1 1 d . . . . .
N1 N 0.17216(6) 0.39557(9) 0.78659(14) 0.0236(2) Uani 1 1 d . . . . .
C1 C -0.12389(9) 0.37548(17) 0.5956(2) 0.0435(4) Uani 1 1 d . . . . .
H1 H -0.179816 0.360816 0.555211 0.052 Uiso 1 1 calc R . . . .
C2 C -0.09371(10) 0.47401(16) 0.6722(2) 0.0410(4) Uani 1 1 d . . . . .
H2 H -0.126320 0.536401 0.690911 0.049 Uiso 1 1 calc R . . . .
C3 C -0.00857(9) 0.47437(13) 0.72158(18) 0.0320(3) Uani 1 1 d . . . . .
H3 H 0.022313 0.536970 0.776082 0.038 Uiso 1 1 calc R . . . .
C4 C 0.02443(8) 0.37345(11) 0.68146(16) 0.0248(3) Uani 1 1 d . . . . .
C5 C 0.10736(8) 0.33206(11) 0.69494(17) 0.0248(3) Uani 1 1 d . . . . .
C6 C 0.25035(8) 0.38147(12) 0.75784(17) 0.0253(3) Uani 1 1 d . . . . .
C7 C 0.26057(7) 0.33355(11) 0.58585(16) 0.0239(2) Uani 1 1 d . . . . .
H7A H 0.207126 0.326894 0.505552 0.029 Uiso 1 1 calc R . . . .
H7B H 0.284312 0.256432 0.604365 0.029 Uiso 1 1 calc R . . . .
C8 C 0.42468(7) 0.39328(11) 0.59399(16) 0.0210(2) Uani 1 1 d . . . . .
C9 C 0.46129(8) 0.29473(11) 0.55094(17) 0.0246(3) Uani 1 1 d . . . . .
H9 H 0.432540 0.243014 0.467148 0.030 Uiso 1 1 calc R . . . .
C10 C 0.54070(8) 0.27385(11) 0.63325(17) 0.0266(3) Uani 1 1 d . . . . .
H10 H 0.566293 0.206647 0.605478 0.032 Uiso 1 1 calc R . . . .
C11 C 0.58391(8) 0.34908(12) 0.75579(17) 0.0259(3) Uani 1 1 d . . . . .
C12 C 0.54590(8) 0.44773(12) 0.79470(18) 0.0281(3) Uani 1 1 d . . . . .
H12 H 0.574865 0.500199 0.876936 0.034 Uiso 1 1 calc R . . . .
C13 C 0.46641(8) 0.47027(11) 0.71497(17) 0.0262(3) Uani 1 1 d . . . . .
H13 H 0.440738 0.537438 0.742597 0.031 Uiso 1 1 calc R . . . .
C14 C 0.67009(8) 0.32389(14) 0.8436(2) 0.0365(3) Uani 1 1 d . . . . .
H14A H 0.705322 0.341714 0.763915 0.055 Uiso 1 1 calc GR . . . .
H14B H 0.675427 0.243155 0.875127 0.055 Uiso 1 1 calc GR . . . .
H14C H 0.685597 0.370421 0.948940 0.055 Uiso 1 1 calc GR . . . .
C15 C 0.16620(9) 0.46795(12) 0.93601(18) 0.0297(3) Uani 1 1 d . . . . .
H15A H 0.165911 0.548148 0.901817 0.045 Uiso 1 1 calc GR . . . .
H15B H 0.212482 0.453545 1.032177 0.045 Uiso 1 1 calc GR . . . .
H15C H 0.116249 0.450314 0.973450 0.045 Uiso 1 1 calc GR . . . .

loop_
_atom_site_aniso_label
_atom_site_aniso_U_11
_atom_site_aniso_U_22
_atom_site_aniso_U_33
_atom_site_aniso_U_23
_atom_site_aniso_U_13
_atom_site_aniso_U_12
S1 0.02132(17) 0.0389(2) 0.0503(2) -0.00099(17) 0.00240(15) -0.00297(14)
S2 0.01976(15) 0.02354(16) 0.02109(15) 0.00198(11) 0.00238(11) 0.00004(11)
O1 0.0237(5) 0.0271(5) 0.0638(7) -0.0126(5) 0.0133(5) -0.0033(4)
O2 0.0235(5) 0.0609(7) 0.0269(5) -0.0068(5) 0.0026(4) -0.0080(5)
O3 0.0274(5) 0.0240(5) 0.0400(5) 0.0039(4) 0.0049(4) 0.0039(4)
O4 0.0306(5) 0.0416(6) 0.0199(4) 0.0001(4) 0.0017(4) -0.0029(4)
N1 0.0213(5) 0.0256(5) 0.0241(5) 0.0007(4) 0.0051(4) -0.0008(4)
C1 0.0216(7) 0.0633(11) 0.0455(9) 0.0116(8) 0.0068(6) 0.0080(7)
C2 0.0350(8) 0.0558(10) 0.0328(7) 0.0073(7) 0.0090(6) 0.0228(7)
C3 0.0320(7) 0.0336(7) 0.0292(7) 0.0027(6) 0.0038(6) 0.0098(6)
C4 0.0211(6) 0.0281(6) 0.0253(6) 0.0031(5) 0.0050(5) 0.0009(5)
C5 0.0210(6) 0.0231(6) 0.0305(6) 0.0018(5) 0.0063(5) -0.0002(5)
C6 0.0219(6) 0.0296(6) 0.0239(6) 0.0031(5) 0.0035(5) -0.0019(5)
C7 0.0194(6) 0.0265(6) 0.0251(6) 0.0009(5) 0.0036(5) -0.0025(5)
C8 0.0190(5) 0.0231(6) 0.0210(5) 0.0005(4) 0.0043(4) -0.0015(4)
C9 0.0252(6) 0.0246(6) 0.0239(6) -0.0023(5) 0.0050(5) -0.0010(5)
C10 0.0261(6) 0.0259(6) 0.0292(6) 0.0031(5) 0.0090(5) 0.0039(5)
C11 0.0206(6) 0.0314(7) 0.0258(6) 0.0083(5) 0.0049(5) -0.0018(5)
C12 0.0250(6) 0.0303(7) 0.0274(6) -0.0022(5) 0.0019(5) -0.0066(5)
C13 0.0255(6) 0.0243(6) 0.0287(6) -0.0041(5) 0.0054(5) -0.0012(5)
C14 0.0223(6) 0.0443(8) 0.0403(8) 0.0129(7) 0.0013(6) -0.0001(6)
C15 0.0295(7) 0.0333(7) 0.0267(6) -0.0036(5) 0.0068(5) -0.0014(5)

loop_
_atom_type_symbol
_atom_type_description
_atom_type_scat_dispersion_real
_atom_type_scat_dispersion_imag
_atom_type_scat_source
C C 0.0033 0.0016 'International Tables Vol C Tables 4.2.6.8 and 6.1.1.4'
H H 0.0000 0.0000 'International Tables Vol C Tables 4.2.6.8 and 6.1.1.4'
N N 0.0061 0.0033 'International Tables Vol C Tables 4.2.6.8 and 6.1.1.4'
O O 0.0106 0.0060 'International Tables Vol C Tables 4.2.6.8 and 6.1.1.4'
S S 0.1246 0.1234 'International Tables Vol C Tables 4.2.6.8 and 6.1.1.4'

loop_
_geom_angle_atom_site_label_1
_geom_angle_atom_site_label_2
_geom_angle_atom_site_label_3
_geom_angle
_geom_angle_site_symmetry_1
_geom_angle_site_symmetry_3
_geom_angle_publ_flag
C1 S1 C4 91.91(8) . . ?
O3 S2 O4 118.59(6) . . ?
O3 S2 C7 108.11(6) . . ?
O3 S2 C8 109.39(6) . . ?
O4 S2 C7 104.21(6) . . ?
O4 S2 C8 108.41(6) . . ?
C8 S2 C7 107.56(6) . . ?
C5 N1 C6 121.43(11) . . ?
C5 N1 C15 122.55(11) . . ?
C6 N1 C15 115.40(11) . . ?
S1 C1 H1 123.9 . . ?
C2 C1 S1 112.11(12) . . ?
C2 C1 H1 123.9 . . ?
C1 C2 H2 123.5 . . ?
C1 C2 C3 112.99(14) . . ?
C3 C2 H2 123.5 . . ?
C2 C3 H3 123.9 . . ?
C4 C3 C2 112.20(14) . . ?
C4 C3 H3 123.9 . . ?
C3 C4 S1 110.79(10) . . ?
C3 C4 C5 134.33(13) . . ?
C5 C4 S1 114.71(10) . . ?
O1 C5 N1 120.62(12) . . ?
O1 C5 C4 119.65(12) . . ?
N1 C5 C4 119.73(11) . . ?
O2 C6 N1 120.09(12) . . ?
O2 C6 C7 120.64(12) . . ?
N1 C6 C7 119.08(11) . . ?
S2 C7 H7A 109.4 . . ?
S2 C7 H7B 109.4 . . ?
C6 C7 S2 111.11(9) . . ?
C6 C7 H7A 109.4 . . ?
C6 C7 H7B 109.4 . . ?
H7A C7 H7B 108.0 . . ?
C9 C8 S2 119.31(10) . . ?
C13 C8 S2 119.33(10) . . ?
C13 C8 C9 121.35(12) . . ?
C8 C9 H9 120.8 . . ?
C10 C9 C8 118.39(12) . . ?
C10 C9 H9 120.8 . . ?
C9 C10 H10 119.2 . . ?
C9 C10 C11 121.57(12) . . ?
C11 C10 H10 119.2 . . ?
C10 C11 C12 118.71(12) . . ?
C10 C11 C14 120.37(13) . . ?
C12 C11 C14 120.92(13) . . ?
C11 C12 H12 119.6 . . ?
C13 C12 C11 120.85(12) . . ?
C13 C12 H12 119.6 . . ?
C8 C13 H13 120.4 . . ?
C12 C13 C8 119.13(12) . . ?
C12 C13 H13 120.4 . . ?
C11 C14 H14A 109.5 . . ?
C11 C14 H14B 109.5 . . ?
C11 C14 H14C 109.5 . . ?
H14A C14 H14B 109.5 . . ?
H14A C14 H14C 109.5 . . ?
H14B C14 H14C 109.5 . . ?
N1 C15 H15A 109.5 . . ?
N1 C15 H15B 109.5 . . ?
N1 C15 H15C 109.5 . . ?
H15A C15 H15B 109.5 . . ?
H15A C15 H15C 109.5 . . ?
H15B C15 H15C 109.5 . . ?

loop_
_geom_bond_atom_site_label_1
_geom_bond_atom_site_label_2
_geom_bond_distance
_geom_bond_site_symmetry_2
_geom_bond_publ_flag
S1 C1 1.7026(17) . ?
S1 C4 1.7252(14) . ?
S2 O3 1.4403(10) . ?
S2 O4 1.4419(10) . ?
S2 C7 1.7930(13) . ?
S2 C8 1.7570(13) . ?
O1 C5 1.2213(17) . ?
O2 C6 1.2089(16) . ?
N1 C5 1.3942(16) . ?
N1 C6 1.4061(16) . ?
N1 C15 1.4729(17) . ?
C1 H1 0.9500 . ?
C1 C2 1.354(3) . ?
C2 H2 0.9500 . ?
C2 C3 1.414(2) . ?
C3 H3 0.9500 . ?
C3 C4 1.3780(19) . ?
C4 C5 1.4731(17) . ?
C6 C7 1.5110(18) . ?
C7 H7A 0.9900 . ?
C7 H7B 0.9900 . ?
C8 C9 1.3914(17) . ?
C8 C13 1.3905(17) . ?
C9 H9 0.9500 . ?
C9 C10 1.3857(18) . ?
C10 H10 0.9500 . ?
C10 C11 1.3937(19) . ?
C11 C12 1.394(2) . ?
C11 C14 1.5064(18) . ?
C12 H12 0.9500 . ?
C12 C13 1.3855(18) . ?
C13 H13 0.9500 . ?
C14 H14A 0.9800 . ?
C14 H14B 0.9800 . ?
C14 H14C 0.9800 . ?
C15 H15A 0.9800 . ?
C15 H15B 0.9800 . ?
C15 H15C 0.9800 . ?
